data_4001960
loop_
_publ_author_name
'Ding, Lin'
'Li, Hai-Bin'
'Lei, Ting'
'Ying, Han-Ze'
'Wang, Rui-Bo'
'Zhou, Yan'
'Su, Zhong-Min'
'Pei, Jian'

_publ_section_title
;
 Alkylene-Chain Effect on Microwire Growth and Crystal Packing of
 \p-Moieties
;
_journal_issue 10
_journal_name_full 'Chemistry of Materials'
_journal_page_first 1944
_journal_paper_doi 10.1021/cm300747v
_journal_volume 24
_journal_year 2012
_chemical_formula_sum 'C72 H54 Cl6 N2 O8'
_chemical_formula_weight 1287.87
_chemical_name_systematic
; 
 ? 
;
_space_group_IT_number 2
_symmetry_space_group_name_Hall '-P 1'
_symmetry_space_group_name_H-M 'P -1'
_atom_sites_solution_hydrogens geom
_atom_sites_solution_primary direct
_atom_sites_solution_secondary difmap
_audit_creation_method SHELXL-97
_cell_angle_alpha 90.02(3)
_cell_angle_beta 94.30(3)
_cell_angle_gamma 94.75(3)
_cell_formula_units_Z 2
_cell_length_a 12.255(3)
_cell_length_b 14.877(3)
_cell_length_c 16.037(3)
_cell_measurement_temperature 113(2)
_cell_volume 2905.5(11)
_computing_structure_refinement 'SHELXL-97 (Sheldrick, 1997)'
_computing_structure_solution 'SHELXS-97 (Sheldrick, 1990)'
_diffrn_ambient_temperature 113(2)
_diffrn_measured_fraction_theta_full 0.995
_diffrn_measured_fraction_theta_max 0.995
_diffrn_radiation_monochromator graphite
_diffrn_radiation_source 'fine-focus sealed tube'
_diffrn_radiation_type MoK\a
_diffrn_radiation_wavelength 0.71073
_diffrn_reflns_av_R_equivalents 0.0388
_diffrn_reflns_av_sigmaI/netI 0.0570
_diffrn_reflns_limit_h_max 14
_diffrn_reflns_limit_h_min -14
_diffrn_reflns_limit_k_max 17
_diffrn_reflns_limit_k_min -17
_diffrn_reflns_limit_l_max 19
_diffrn_reflns_limit_l_min -18
_diffrn_reflns_number 23835
_diffrn_reflns_theta_full 25.02
_diffrn_reflns_theta_max 25.02
_diffrn_reflns_theta_min 2.02
_exptl_absorpt_coefficient_mu 0.360
_exptl_absorpt_correction_T_max 0.9787
_exptl_absorpt_correction_T_min 0.9447
_exptl_crystal_density_diffrn 1.472
_exptl_crystal_density_method 'not measured'
_exptl_crystal_F_000 1332
_exptl_crystal_size_max 0.16
_exptl_crystal_size_mid 0.12
_exptl_crystal_size_min 0.06
_refine_diff_density_max 0.447
_refine_diff_density_min -0.711
_refine_diff_density_rms 0.076
_refine_ls_extinction_coef 0.0104(9)
_refine_ls_extinction_expression Fc^*^=kFc[1+0.001xFc^2^\l^3^/sin(2\q)]^-1/4^
_refine_ls_extinction_method SHELXL
_refine_ls_goodness_of_fit_ref 1.045
_refine_ls_hydrogen_treatment mixed
_refine_ls_matrix_type full
_refine_ls_number_parameters 798
_refine_ls_number_reflns 10184
_refine_ls_number_restraints 0
_refine_ls_restrained_S_all 1.045
_refine_ls_R_factor_all 0.0810
_refine_ls_R_factor_gt 0.0578
_refine_ls_shift/su_max 0.001
_refine_ls_shift/su_mean 0.000
_refine_ls_structure_factor_coef Fsqd
_refine_ls_weighting_details 'calc w=1/[\s^2^(Fo^2^)+(0.0901P)^2^+1.0691P] where P=(Fo^2^+2Fc^2^)/3'
_refine_ls_weighting_scheme calc
_refine_ls_wR_factor_gt 0.1508
_refine_ls_wR_factor_ref 0.1687
_reflns_number_gt 7437
_reflns_number_total 10184
_reflns_threshold_expression >2sigma(I)
_cod_data_source_file DFAI-C6.cif
_cod_data_source_block r91116f
_cod_original_cell_volume 2905.5(10)
_cod_database_code 4001960

loop_
_symmetry_equiv_pos_as_xyz
'x, y, z'
'-x, -y, -z'

loop_
_atom_site_label
_atom_site_type_symbol
_atom_site_fract_x
_atom_site_fract_y
_atom_site_fract_z
_atom_site_U_iso_or_equiv
_atom_site_adp_type
_atom_site_occupancy
_atom_site_symmetry_multiplicity
_atom_site_calc_flag
_atom_site_refinement_flags
O1 O 1.26342(16) 0.72426(14) 0.39786(13) 0.0218(5) Uani 1 1 d .
O2 O 1.04082(15) 0.46363(14) 0.40566(13) 0.0220(5) Uani 1 1 d .
O3 O 1.69053(17) 0.87668(15) 0.29996(14) 0.0285(5) Uani 1 1 d .
O4 O 0.99950(18) 0.07862(16) 0.39256(15) 0.0333(6) Uani 1 1 d .
O5 O 0.71060(16) 0.80240(14) 0.09123(13) 0.0224(5) Uani 1 1 d .
O6 O 0.94548(15) 1.05646(15) 0.10056(13) 0.0238(5) Uani 1 1 d .
O7 O 0.28214(19) 0.65030(17) 0.16949(18) 0.0452(7) Uani 1 1 d .
O8 O 1.01102(18) 1.43603(16) 0.11321(15) 0.0337(6) Uani 1 1 d .
N1 N 1.13011(18) 0.60561(16) 0.40124(14) 0.0166(5) Uani 1 1 d .
N2 N 0.84890(18) 0.91707(17) 0.09547(15) 0.0174(5) Uani 1 1 d .
C1 C 1.2374(2) 0.6437(2) 0.39513(17) 0.0175(6) Uani 1 1 d .
C2 C 1.3069(2) 0.5669(2) 0.38728(17) 0.0172(6) Uani 1 1 d .
C3 C 1.4201(2) 0.5675(2) 0.37862(17) 0.0159(6) Uani 1 1 d .
C4 C 1.4598(2) 0.4812(2) 0.37833(18) 0.0177(6) Uani 1 1 d .
C5 C 1.3892(2) 0.4001(2) 0.37728(17) 0.0166(6) Uani 1 1 d .
C6 C 1.2756(2) 0.4016(2) 0.38392(17) 0.0162(6) Uani 1 1 d .
C7 C 1.2387(2) 0.4874(2) 0.38987(17) 0.0161(6) Uani 1 1 d .
C8 C 1.1246(2) 0.5120(2) 0.40015(17) 0.0180(6) Uani 1 1 d .
C9 C 1.4926(2) 0.6494(2) 0.36374(18) 0.0177(6) Uani 1 1 d .
C10 C 1.5067(2) 0.7240(2) 0.41782(18) 0.0207(7) Uani 1 1 d .
H10 H 1.4697 0.7226 0.4678 0.025 Uiso 1 1 calc R
C11 C 1.5737(2) 0.7997(2) 0.39962(19) 0.0227(7) Uani 1 1 d .
H11 H 1.5833 0.8495 0.4373 0.027 Uiso 1 1 calc R
C12 C 1.6271(2) 0.8028(2) 0.32596(19) 0.0215(7) Uani 1 1 d .
C13 C 1.6159(2) 0.7286(2) 0.27232(19) 0.0229(7) Uani 1 1 d .
H13 H 1.6541 0.7299 0.2229 0.028 Uiso 1 1 calc R
C14 C 1.5492(2) 0.6532(2) 0.29115(18) 0.0206(7) Uani 1 1 d .
H14 H 1.5416 0.6029 0.2541 0.025 Uiso 1 1 calc R
C15 C 1.6737(3) 0.9614(2) 0.3364(2) 0.0339(8) Uani 1 1 d .
H15A H 1.5948 0.9665 0.3391 0.051 Uiso 1 1 calc R
H15B H 1.7047 1.0103 0.3022 0.051 Uiso 1 1 calc R
H15C H 1.7101 0.9656 0.3930 0.051 Uiso 1 1 calc R
C16 C 1.2013(2) 0.3170(2) 0.38481(18) 0.0168(6) Uani 1 1 d .
C17 C 1.1893(3) 0.2689(2) 0.4584(2) 0.0250(7) Uani 1 1 d .
H17 H 1.2281 0.2908 0.5088 0.030 Uiso 1 1 calc R
C18 C 1.1217(3) 0.1897(2) 0.4594(2) 0.0275(7) Uani 1 1 d .
H18 H 1.1146 0.1574 0.5100 0.033 Uiso 1 1 calc R
C19 C 1.0643(2) 0.1577(2) 0.3857(2) 0.0246(7) Uani 1 1 d .
C20 C 1.0761(2) 0.2033(2) 0.3124(2) 0.0271(7) Uani 1 1 d .
H20 H 1.0382 0.1809 0.2618 0.033 Uiso 1 1 calc R
C21 C 1.1443(2) 0.2826(2) 0.3129(2) 0.0257(7) Uani 1 1 d .
H21 H 1.1520 0.3143 0.2619 0.031 Uiso 1 1 calc R
C22 C 0.9496(3) 0.0380(3) 0.3163(2) 0.0411(9) Uani 1 1 d .
H22A H 0.8965 0.0774 0.2905 0.062 Uiso 1 1 calc R
H22B H 0.9118 -0.0206 0.3286 0.062 Uiso 1 1 calc R
H22C H 1.0064 0.0295 0.2779 0.062 Uiso 1 1 calc R
C23 C 1.5744(2) 0.4553(2) 0.38144(17) 0.0173(6) Uani 1 1 d .
C24 C 1.6771(2) 0.5004(2) 0.39050(18) 0.0194(7) Uani 1 1 d .
H24 H 1.6854 0.5644 0.3932 0.023 Uiso 1 1 calc R
C25 C 1.7707(2) 0.4499(2) 0.39577(18) 0.0228(7) Uani 1 1 d .
H25 H 1.8416 0.4812 0.4028 0.027 Uiso 1 1 calc R
C26 C 1.7622(2) 0.3573(2) 0.39107(18) 0.0222(7) Uani 1 1 d .
H26 H 1.8267 0.3259 0.3939 0.027 Uiso 1 1 calc R
C27 C 1.6571(2) 0.3082(2) 0.38203(18) 0.0206(7) Uani 1 1 d .
C28 C 1.6334(2) 0.2137(2) 0.37622(18) 0.0244(7) Uani 1 1 d .
H28 H 1.6917 0.1753 0.3787 0.029 Uiso 1 1 calc R
C29 C 1.5263(2) 0.1771(2) 0.36694(19) 0.0237(7) Uani 1 1 d .
H29 H 1.5125 0.1136 0.3609 0.028 Uiso 1 1 calc R
C30 C 1.4352(2) 0.2309(2) 0.36607(18) 0.0208(7) Uani 1 1 d .
H30 H 1.3619 0.2040 0.3608 0.025 Uiso 1 1 calc R
C31 C 1.4565(2) 0.3230(2) 0.37303(18) 0.0174(6) Uani 1 1 d .
C32 C 1.5668(2) 0.3599(2) 0.37818(17) 0.0174(6) Uani 1 1 d .
C33 C 1.0390(2) 0.6575(2) 0.42194(18) 0.0189(7) Uani 1 1 d .
H33A H 1.0692 0.7134 0.4518 0.023 Uiso 1 1 calc R
H33B H 0.9931 0.6217 0.4602 0.023 Uiso 1 1 calc R
C34 C 0.9664(2) 0.6827(2) 0.34478(18) 0.0205(7) Uani 1 1 d .
H34A H 0.9388 0.6269 0.3137 0.025 Uiso 1 1 calc R
H34B H 0.9021 0.7112 0.3635 0.025 Uiso 1 1 calc R
C35 C 1.0256(2) 0.7469(2) 0.28583(18) 0.0203(7) Uani 1 1 d .
H35A H 1.0881 0.7177 0.2651 0.024 Uiso 1 1 calc R
H35B H 1.0555 0.8020 0.3172 0.024 Uiso 1 1 calc R
C36 C 0.9500(2) 0.7737(2) 0.21100(18) 0.0198(7) Uani 1 1 d .
H36A H 0.9202 0.7187 0.1796 0.024 Uiso 1 1 calc R
H36B H 0.8874 0.8029 0.2317 0.024 Uiso 1 1 calc R
C37 C 1.0096(2) 0.8380(2) 0.15221(18) 0.0212(7) Uani 1 1 d .
H37A H 1.0741 0.8096 0.1338 0.025 Uiso 1 1 calc R
H37B H 1.0372 0.8937 0.1835 0.025 Uiso 1 1 calc R
C38 C 0.9386(2) 0.8638(2) 0.07488(18) 0.0209(7) Uani 1 1 d .
H38A H 0.9853 0.8989 0.0367 0.025 Uiso 1 1 calc R
H38B H 0.9073 0.8082 0.0451 0.025 Uiso 1 1 calc R
C39 C 0.7394(2) 0.8818(2) 0.09815(17) 0.0189(6) Uani 1 1 d .
C40 C 0.6739(2) 0.9611(2) 0.11042(17) 0.0185(6) Uani 1 1 d .
C41 C 0.5614(2) 0.9632(2) 0.12091(17) 0.0185(6) Uani 1 1 d .
C42 C 0.5270(2) 1.0506(2) 0.12975(18) 0.0183(6) Uani 1 1 d .
C43 C 0.6015(2) 1.1297(2) 0.13555(17) 0.0179(6) Uani 1 1 d .
C44 C 0.7147(2) 1.1252(2) 0.12534(18) 0.0185(6) Uani 1 1 d .
C45 C 0.7458(2) 1.0388(2) 0.11226(17) 0.0176(6) Uani 1 1 d .
C46 C 0.8589(2) 1.0106(2) 0.10192(17) 0.0185(7) Uani 1 1 d .
C47 C 0.4853(2) 0.8817(2) 0.12839(18) 0.0193(7) Uani 1 1 d .
C48 C 0.4739(2) 0.8121(2) 0.06956(19) 0.0235(7) Uani 1 1 d .
H48 H 0.5139 0.8177 0.0211 0.028 Uiso 1 1 calc R
C49 C 0.4056(2) 0.7351(2) 0.0801(2) 0.0296(8) Uani 1 1 d .
H49 H 0.3985 0.6884 0.0392 0.036 Uiso 1 1 calc R
C50 C 0.3474(2) 0.7263(2) 0.1510(2) 0.0298(8) Uani 1 1 d .
C51 C 0.3552(2) 0.7953(2) 0.2097(2) 0.0256(7) Uani 1 1 d .
H51 H 0.3136 0.7898 0.2574 0.031 Uiso 1 1 calc R
C52 C 0.4234(2) 0.8717(2) 0.19850(18) 0.0207(7) Uani 1 1 d .
H52 H 0.4288 0.9187 0.2391 0.025 Uiso 1 1 calc R
C53 C 0.2960(4) 0.5716(3) 0.1223(4) 0.0803(19) Uani 1 1 d .
H53A H 0.2597 0.5764 0.0661 0.120 Uiso 1 1 calc R
H53B H 0.2634 0.5184 0.1501 0.120 Uiso 1 1 calc R
H53C H 0.3745 0.5658 0.1181 0.120 Uiso 1 1 calc R
C54 C 0.7932(2) 1.2066(2) 0.12489(19) 0.0199(7) Uani 1 1 d .
C55 C 0.8246(2) 1.2573(2) 0.19644(19) 0.0239(7) Uani 1 1 d .
H55 H 0.7948 1.2392 0.2474 0.029 Uiso 1 1 calc R
C56 C 0.8979(2) 1.3335(2) 0.1963(2) 0.0269(7) Uani 1 1 d .
H56 H 0.9193 1.3661 0.2466 0.032 Uiso 1 1 calc R
C57 C 0.9393(2) 1.3612(2) 0.1220(2) 0.0243(7) Uani 1 1 d .
C58 C 0.9082(3) 1.3122(2) 0.0487(2) 0.0279(8) Uani 1 1 d .
H58 H 0.9361 1.3315 -0.0026 0.033 Uiso 1 1 calc R
C59 C 0.8368(2) 1.2358(2) 0.05087(19) 0.0226(7) Uani 1 1 d .
H59 H 0.8170 1.2022 0.0008 0.027 Uiso 1 1 calc R
C60 C 1.0337(3) 1.4953(3) 0.1842(2) 0.0404(9) Uani 1 1 d .
H60A H 0.9644 1.5102 0.2054 0.061 Uiso 1 1 calc R
H60B H 1.0751 1.5508 0.1674 0.061 Uiso 1 1 calc R
H60C H 1.0771 1.4654 0.2281 0.061 Uiso 1 1 calc R
C61 C 0.4144(2) 1.0798(2) 0.12979(17) 0.0191(7) Uani 1 1 d .
C62 C 0.3098(2) 1.0382(2) 0.11623(18) 0.0222(7) Uani 1 1 d .
H62 H 0.2988 0.9749 0.1073 0.027 Uiso 1 1 calc R
C63 C 0.2187(2) 1.0915(2) 0.11583(19) 0.0252(7) Uani 1 1 d .
H63 H 0.1467 1.0626 0.1070 0.030 Uiso 1 1 calc R
C64 C 0.2311(2) 1.1827(2) 0.12776(19) 0.0251(7) Uani 1 1 d .
H64 H 0.1680 1.2158 0.1274 0.030 Uiso 1 1 calc R
C65 C 0.3377(2) 1.2287(2) 0.14071(18) 0.0232(7) Uani 1 1 d .
C66 C 0.3657(3) 1.3227(2) 0.1520(2) 0.0268(7) Uani 1 1 d .
H66 H 0.3092 1.3626 0.1539 0.032 Uiso 1 1 calc R
C67 C 0.4739(2) 1.3563(2) 0.1602(2) 0.0268(7) Uani 1 1 d .
H67 H 0.4904 1.4192 0.1693 0.032 Uiso 1 1 calc R
C68 C 0.5624(2) 1.3003(2) 0.15562(19) 0.0237(7) Uani 1 1 d .
H68 H 0.6364 1.3256 0.1595 0.028 Uiso 1 1 calc R
C69 C 0.5379(2) 1.2085(2) 0.14538(18) 0.0198(7) Uani 1 1 d .
C70 C 0.4262(2) 1.1745(2) 0.14055(17) 0.0183(6) Uani 1 1 d .
Cl1 Cl 0.83381(7) 0.58516(7) 0.03020(6) 0.0386(2) Uani 1 1 d .
Cl2 Cl 0.74139(7) 0.53131(7) 0.18607(6) 0.0403(3) Uani 1 1 d .
Cl3 Cl 0.59942(8) 0.56580(10) 0.04233(7) 0.0628(4) Uani 1 1 d .
C71 C 0.7262(3) 0.5961(3) 0.0954(2) 0.0355(9) Uani 1 1 d .
H71 H 0.7278 0.6609 0.1125 0.043 Uiso 1 1 calc R
Cl4 Cl 0.38530(7) 0.96697(9) 0.45526(7) 0.0551(3) Uani 1 1 d .
Cl5 Cl 0.23315(8) 0.99525(7) 0.31542(6) 0.0456(3) Uani 1 1 d .
Cl6 Cl 0.15395(7) 0.92622(6) 0.47188(5) 0.0347(2) Uani 1 1 d .
C72 C 0.2599(3) 0.9287(2) 0.4031(2) 0.0326(8) Uani 1 1 d .
H72 H 0.2658 0.8656 0.3834 0.039 Uiso 1 1 calc R

loop_
_atom_site_aniso_label
_atom_site_aniso_U_11
_atom_site_aniso_U_22
_atom_site_aniso_U_33
_atom_site_aniso_U_23
_atom_site_aniso_U_13
_atom_site_aniso_U_12
O1 0.0214(11) 0.0150(12) 0.0297(12) 0.0030(9) 0.0051(9) 0.0032(9)
O2 0.0134(10) 0.0234(12) 0.0292(12) 0.0034(9) 0.0036(9) 0.0002(9)
O3 0.0289(12) 0.0186(12) 0.0383(14) 0.0017(10) 0.0123(10) -0.0052(10)
O4 0.0369(13) 0.0242(13) 0.0375(14) -0.0037(11) 0.0092(11) -0.0119(11)
O5 0.0199(11) 0.0221(13) 0.0256(12) 0.0013(9) 0.0058(9) -0.0002(9)
O6 0.0137(10) 0.0286(13) 0.0289(12) 0.0055(10) 0.0031(9) -0.0004(9)
O7 0.0288(13) 0.0230(14) 0.084(2) -0.0041(13) 0.0209(13) -0.0080(11)
O8 0.0343(13) 0.0279(14) 0.0381(14) -0.0035(11) 0.0123(11) -0.0109(11)
N1 0.0133(12) 0.0179(14) 0.0194(13) 0.0043(10) 0.0034(10) 0.0049(10)
N2 0.0132(12) 0.0214(14) 0.0180(13) 0.0040(10) 0.0023(10) 0.0023(10)
C1 0.0190(15) 0.0214(17) 0.0133(15) 0.0053(12) 0.0045(11) 0.0060(13)
C2 0.0202(15) 0.0176(16) 0.0139(15) 0.0035(12) 0.0015(12) 0.0021(12)
C3 0.0163(14) 0.0189(16) 0.0124(14) 0.0033(12) 0.0010(11) -0.0002(12)
C4 0.0169(15) 0.0190(16) 0.0177(15) 0.0039(12) 0.0035(12) 0.0031(12)
C5 0.0155(14) 0.0173(16) 0.0168(15) 0.0033(12) 0.0022(11) 0.0000(12)
C6 0.0151(14) 0.0178(16) 0.0160(15) 0.0014(12) 0.0012(11) 0.0027(12)
C7 0.0142(14) 0.0191(16) 0.0150(15) 0.0037(12) 0.0007(11) 0.0015(12)
C8 0.0165(15) 0.0222(17) 0.0161(15) 0.0033(12) 0.0007(12) 0.0060(13)
C9 0.0158(14) 0.0166(16) 0.0209(16) 0.0032(12) -0.0002(12) 0.0040(12)
C10 0.0163(15) 0.0278(18) 0.0179(16) 0.0021(13) 0.0023(12) -0.0002(13)
C11 0.0213(16) 0.0221(17) 0.0241(17) 0.0003(13) 0.0005(13) -0.0016(13)
C12 0.0163(15) 0.0184(17) 0.0295(18) 0.0050(13) 0.0043(13) -0.0027(12)
C13 0.0260(16) 0.0220(17) 0.0222(17) 0.0024(13) 0.0116(13) 0.0017(13)
C14 0.0233(16) 0.0183(16) 0.0208(16) -0.0008(12) 0.0062(13) 0.0011(13)
C15 0.037(2) 0.0233(19) 0.040(2) -0.0028(15) 0.0070(16) -0.0080(15)
C16 0.0134(14) 0.0164(16) 0.0213(16) 0.0012(12) 0.0047(12) 0.0024(12)
C17 0.0286(17) 0.0233(18) 0.0225(17) -0.0029(13) 0.0023(13) -0.0024(14)
C18 0.0360(19) 0.0213(18) 0.0257(18) 0.0054(14) 0.0098(14) -0.0018(14)
C19 0.0217(16) 0.0179(17) 0.0349(19) -0.0009(14) 0.0112(14) -0.0022(13)
C20 0.0233(16) 0.0296(19) 0.0266(18) -0.0020(14) -0.0012(13) -0.0059(14)
C21 0.0266(17) 0.0269(19) 0.0229(17) 0.0066(14) 0.0010(13) -0.0011(14)
C22 0.034(2) 0.033(2) 0.053(3) -0.0067(18) -0.0006(18) -0.0123(17)
C23 0.0142(14) 0.0230(17) 0.0153(15) 0.0055(12) 0.0029(11) 0.0032(12)
C24 0.0174(15) 0.0217(17) 0.0189(16) 0.0028(12) 0.0009(12) 0.0015(13)
C25 0.0150(15) 0.034(2) 0.0189(16) 0.0029(14) 0.0015(12) 0.0001(13)
C26 0.0173(15) 0.0335(19) 0.0177(16) 0.0045(13) 0.0041(12) 0.0104(14)
C27 0.0202(15) 0.0266(18) 0.0160(15) 0.0045(13) 0.0041(12) 0.0060(13)
C28 0.0268(17) 0.0270(18) 0.0219(17) 0.0061(13) 0.0062(13) 0.0144(14)
C29 0.0283(17) 0.0171(17) 0.0272(18) 0.0034(13) 0.0069(14) 0.0060(13)
C30 0.0189(15) 0.0212(17) 0.0224(16) 0.0031(13) 0.0034(12) 0.0017(13)
C31 0.0183(15) 0.0171(16) 0.0174(15) 0.0036(12) 0.0039(12) 0.0036(12)
C32 0.0167(15) 0.0215(17) 0.0146(15) 0.0034(12) 0.0019(11) 0.0047(12)
C33 0.0160(14) 0.0205(17) 0.0213(16) 0.0016(12) 0.0025(12) 0.0074(13)
C34 0.0151(14) 0.0277(18) 0.0195(16) 0.0022(13) 0.0021(12) 0.0060(13)
C35 0.0203(15) 0.0212(17) 0.0191(16) 0.0022(12) -0.0001(12) 0.0021(13)
C36 0.0172(15) 0.0200(17) 0.0217(16) 0.0041(13) -0.0016(12) 0.0014(12)
C37 0.0169(15) 0.0263(18) 0.0214(16) 0.0049(13) 0.0018(12) 0.0079(13)
C38 0.0185(15) 0.0265(18) 0.0189(16) 0.0031(13) 0.0034(12) 0.0071(13)
C39 0.0195(15) 0.0244(18) 0.0128(15) 0.0038(12) 0.0023(12) 0.0004(13)
C40 0.0172(15) 0.0242(17) 0.0147(15) 0.0027(12) 0.0031(12) 0.0036(13)
C41 0.0167(15) 0.0258(17) 0.0130(15) 0.0036(12) 0.0023(11) 0.0006(13)
C42 0.0123(14) 0.0258(18) 0.0170(15) 0.0058(12) 0.0019(11) 0.0020(12)
C43 0.0147(14) 0.0221(17) 0.0167(15) 0.0031(12) 0.0010(12) 0.0014(12)
C44 0.0136(14) 0.0249(17) 0.0166(15) 0.0033(12) -0.0004(11) 0.0008(12)
C45 0.0157(14) 0.0251(17) 0.0123(14) 0.0051(12) 0.0033(11) 0.0001(12)
C46 0.0167(15) 0.0250(17) 0.0143(15) 0.0054(12) 0.0035(12) 0.0037(13)
C47 0.0124(14) 0.0250(17) 0.0205(16) 0.0022(13) 0.0002(12) 0.0030(12)
C48 0.0175(15) 0.035(2) 0.0174(16) -0.0014(14) -0.0010(12) 0.0016(14)
C49 0.0215(16) 0.031(2) 0.035(2) -0.0102(15) -0.0047(14) -0.0015(14)
C50 0.0174(16) 0.0243(19) 0.048(2) 0.0021(16) 0.0050(15) -0.0011(14)
C51 0.0180(15) 0.0268(19) 0.0328(19) 0.0037(14) 0.0087(13) 0.0016(14)
C52 0.0177(15) 0.0246(17) 0.0205(16) 0.0020(13) 0.0052(12) 0.0033(13)
C53 0.051(3) 0.029(3) 0.164(6) -0.030(3) 0.047(3) -0.010(2)
C54 0.0144(14) 0.0214(17) 0.0243(17) 0.0026(13) 0.0031(12) 0.0029(12)
C55 0.0230(16) 0.0282(19) 0.0202(16) 0.0031(13) 0.0054(13) -0.0024(14)
C56 0.0261(17) 0.0285(19) 0.0256(18) -0.0029(14) 0.0024(14) -0.0014(14)
C57 0.0171(15) 0.0214(17) 0.0350(19) 0.0022(14) 0.0077(13) -0.0008(13)
C58 0.0313(18) 0.0302(19) 0.0227(17) 0.0030(14) 0.0119(14) -0.0034(15)
C59 0.0232(16) 0.0250(18) 0.0198(16) -0.0004(13) 0.0036(13) 0.0006(13)
C60 0.034(2) 0.032(2) 0.054(3) -0.0102(18) 0.0076(18) -0.0071(16)
C61 0.0152(15) 0.0296(18) 0.0128(15) 0.0063(12) 0.0016(11) 0.0031(13)
C62 0.0173(15) 0.0303(19) 0.0193(16) 0.0055(13) 0.0000(12) 0.0042(13)
C63 0.0131(15) 0.043(2) 0.0195(16) 0.0055(14) -0.0001(12) 0.0029(14)
C64 0.0158(15) 0.036(2) 0.0248(17) 0.0090(14) 0.0032(13) 0.0090(14)
C65 0.0202(16) 0.0326(19) 0.0186(16) 0.0064(13) 0.0050(12) 0.0088(14)
C66 0.0248(17) 0.0292(19) 0.0284(18) 0.0087(14) 0.0054(14) 0.0102(14)
C67 0.0293(18) 0.0235(18) 0.0295(18) 0.0050(14) 0.0071(14) 0.0083(14)
C68 0.0199(16) 0.0290(19) 0.0227(17) 0.0059(14) 0.0045(13) 0.0015(14)
C69 0.0192(15) 0.0255(18) 0.0155(15) 0.0061(12) 0.0045(12) 0.0041(13)
C70 0.0177(15) 0.0245(17) 0.0129(15) 0.0059(12) 0.0020(12) 0.0031(13)
Cl1 0.0341(5) 0.0434(6) 0.0386(5) -0.0046(4) 0.0122(4) -0.0028(4)
Cl2 0.0400(5) 0.0449(6) 0.0367(5) 0.0067(4) 0.0063(4) 0.0051(4)
Cl3 0.0293(5) 0.1131(11) 0.0468(6) 0.0205(6) 0.0030(4) 0.0098(6)
C71 0.036(2) 0.035(2) 0.037(2) 0.0027(16) 0.0098(16) 0.0080(16)
Cl4 0.0297(5) 0.0883(9) 0.0472(6) 0.0109(6) 0.0051(4) 0.0029(5)
Cl5 0.0501(6) 0.0566(7) 0.0327(5) 0.0098(4) 0.0085(4) 0.0156(5)
Cl6 0.0332(5) 0.0366(5) 0.0342(5) -0.0019(4) 0.0091(4) -0.0031(4)
C72 0.0338(19) 0.034(2) 0.032(2) -0.0004(15) 0.0057(15) 0.0093(16)

loop_
_atom_type_symbol
_atom_type_description
_atom_type_scat_dispersion_real
_atom_type_scat_dispersion_imag
_atom_type_scat_source
C C 0.0033 0.0016 'International Tables Vol C Tables 4.2.6.8 and 6.1.1.4'
H H 0.0000 0.0000 'International Tables Vol C Tables 4.2.6.8 and 6.1.1.4'
N N 0.0061 0.0033 'International Tables Vol C Tables 4.2.6.8 and 6.1.1.4'
O O 0.0106 0.0060 'International Tables Vol C Tables 4.2.6.8 and 6.1.1.4'
Cl Cl 0.1484 0.1585 'International Tables Vol C Tables 4.2.6.8 and 6.1.1.4'

loop_
_geom_angle_atom_site_label_1
_geom_angle_atom_site_label_2
_geom_angle_atom_site_label_3
_geom_angle
C12 O3 C15 116.6(2)
C19 O4 C22 117.0(3)
C50 O7 C53 115.8(3)
C57 O8 C60 117.3(3)
C8 N1 C1 111.7(2)
C8 N1 C33 123.7(2)
C1 N1 C33 123.6(2)
C46 N2 C39 111.6(2)
C46 N2 C38 123.6(2)
C39 N2 C38 124.1(3)
O1 C1 N1 123.9(3)
O1 C1 C2 129.7(3)
N1 C1 C2 106.4(2)
C7 C2 C3 122.5(3)
C7 C2 C1 107.6(2)
C3 C2 C1 129.9(3)
C2 C3 C4 114.4(3)
C2 C3 C9 124.4(3)
C4 C3 C9 121.0(2)
C3 C4 C5 122.6(2)
C3 C4 C23 129.9(3)
C5 C4 C23 107.5(2)
C6 C5 C4 121.4(3)
C6 C5 C31 130.0(3)
C4 C5 C31 108.5(2)
C7 C6 C5 115.0(3)
C7 C6 C16 123.2(2)
C5 C6 C16 121.8(3)
C2 C7 C6 123.7(3)
C2 C7 C8 108.0(3)
C6 C7 C8 128.2(3)
O2 C8 N1 124.2(3)
O2 C8 C7 129.6(3)
N1 C8 C7 106.2(2)
C14 C9 C10 118.1(3)
C14 C9 C3 118.3(3)
C10 C9 C3 123.6(3)
C11 C10 C9 121.0(3)
C11 C10 H10 119.5
C9 C10 H10 119.5
C10 C11 C12 119.8(3)
C10 C11 H11 120.1
C12 C11 H11 120.1
O3 C12 C13 115.7(3)
O3 C12 C11 124.3(3)
C13 C12 C11 120.0(3)
C14 C13 C12 119.8(3)
C14 C13 H13 120.1
C12 C13 H13 120.1
C13 C14 C9 121.3(3)
C13 C14 H14 119.4
C9 C14 H14 119.4
O3 C15 H15A 109.5
O3 C15 H15B 109.5
H15A C15 H15B 109.5
O3 C15 H15C 109.5
H15A C15 H15C 109.5
H15B C15 H15C 109.5
C21 C16 C17 117.7(3)
C21 C16 C6 121.5(3)
C17 C16 C6 120.8(3)
C18 C17 C16 121.1(3)
C18 C17 H17 119.5
C16 C17 H17 119.5
C17 C18 C19 119.6(3)
C17 C18 H18 120.2
C19 C18 H18 120.2
C20 C19 O4 124.2(3)
C20 C19 C18 120.2(3)
O4 C19 C18 115.5(3)
C19 C20 C21 119.2(3)
C19 C20 H20 120.4
C21 C20 H20 120.4
C16 C21 C20 122.2(3)
C16 C21 H21 118.9
C20 C21 H21 118.9
O4 C22 H22A 109.5
O4 C22 H22B 109.5
H22A C22 H22B 109.5
O4 C22 H22C 109.5
H22A C22 H22C 109.5
H22B C22 H22C 109.5
C24 C23 C32 118.2(3)
C24 C23 C4 135.7(3)
C32 C23 C4 106.1(2)
C23 C24 C25 119.0(3)
C23 C24 H24 120.5
C25 C24 H24 120.5
C26 C25 C24 122.2(3)
C26 C25 H25 118.9
C24 C25 H25 118.9
C25 C26 C27 120.4(3)
C25 C26 H26 119.8
C27 C26 H26 119.8
C32 C27 C28 116.3(3)
C32 C27 C26 115.9(3)
C28 C27 C26 127.8(3)
C29 C28 C27 120.3(3)
C29 C28 H28 119.8
C27 C28 H28 119.8
C28 C29 C30 122.5(3)
C28 C29 H29 118.7
C30 C29 H29 118.7
C31 C30 C29 118.0(3)
C31 C30 H30 121.0
C29 C30 H30 121.0
C30 C31 C32 118.8(3)
C30 C31 C5 135.2(3)
C32 C31 C5 106.0(2)
C27 C32 C31 123.9(3)
C27 C32 C23 124.3(3)
C31 C32 C23 111.7(2)
N1 C33 C34 113.1(2)
N1 C33 H33A 109.0
C34 C33 H33A 109.0
N1 C33 H33B 109.0
C34 C33 H33B 109.0
H33A C33 H33B 107.8
C35 C34 C33 113.6(2)
C35 C34 H34A 108.8
C33 C34 H34A 108.8
C35 C34 H34B 108.8
C33 C34 H34B 108.8
H34A C34 H34B 107.7
C34 C35 C36 112.5(2)
C34 C35 H35A 109.1
C36 C35 H35A 109.1
C34 C35 H35B 109.1
C36 C35 H35B 109.1
H35A C35 H35B 107.8
C37 C36 C35 112.3(2)
C37 C36 H36A 109.2
C35 C36 H36A 109.2
C37 C36 H36B 109.2
C35 C36 H36B 109.2
H36A C36 H36B 107.9
C36 C37 C38 114.1(2)
C36 C37 H37A 108.7
C38 C37 H37A 108.7
C36 C37 H37B 108.7
C38 C37 H37B 108.7
H37A C37 H37B 107.6
N2 C38 C37 112.7(2)
N2 C38 H38A 109.1
C37 C38 H38A 109.1
N2 C38 H38B 109.1
C37 C38 H38B 109.1
H38A C38 H38B 107.8
O5 C39 N2 123.3(3)
O5 C39 C40 130.5(3)
N2 C39 C40 106.1(3)
C45 C40 C41 122.5(3)
C45 C40 C39 107.9(2)
C41 C40 C39 129.6(3)
C40 C41 C42 114.3(3)
C40 C41 C47 123.9(3)
C42 C41 C47 121.7(2)
C41 C42 C43 122.9(3)
C41 C42 C61 129.4(3)
C43 C42 C61 107.6(3)
C44 C43 C42 121.2(3)
C44 C43 C69 130.2(3)
C42 C43 C69 108.4(2)
C45 C44 C43 114.7(3)
C45 C44 C54 122.6(3)
C43 C44 C54 122.7(3)
C44 C45 C40 124.2(3)
C44 C45 C46 128.1(3)
C40 C45 C46 107.7(3)
O6 C46 N2 123.8(3)
O6 C46 C45 129.5(3)
N2 C46 C45 106.6(2)
C48 C47 C52 117.7(3)
C48 C47 C41 122.8(3)
C52 C47 C41 119.5(3)
C49 C48 C47 121.4(3)
C49 C48 H48 119.3
C47 C48 H48 119.3
C48 C49 C50 119.5(3)
C48 C49 H49 120.2
C50 C49 H49 120.2
O7 C50 C51 115.7(3)
O7 C50 C49 123.9(3)
C51 C50 C49 120.4(3)
C52 C51 C50 119.6(3)
C52 C51 H51 120.2
C50 C51 H51 120.2
C51 C52 C47 121.4(3)
C51 C52 H52 119.3
C47 C52 H52 119.3
O7 C53 H53A 109.5
O7 C53 H53B 109.5
H53A C53 H53B 109.5
O7 C53 H53C 109.5
H53A C53 H53C 109.5
H53B C53 H53C 109.5
C55 C54 C59 117.4(3)
C55 C54 C44 122.1(3)
C59 C54 C44 120.4(3)
C54 C55 C56 122.3(3)
C54 C55 H55 118.8
C56 C55 H55 118.8
C57 C56 C55 119.0(3)
C57 C56 H56 120.5
C55 C56 H56 120.5
O8 C57 C56 124.7(3)
O8 C57 C58 115.3(3)
C56 C57 C58 120.0(3)
C59 C58 C57 119.8(3)
C59 C58 H58 120.1
C57 C58 H58 120.1
C58 C59 C54 121.4(3)
C58 C59 H59 119.3
C54 C59 H59 119.3
O8 C60 H60A 109.5
O8 C60 H60B 109.5
H60A C60 H60B 109.5
O8 C60 H60C 109.5
H60A C60 H60C 109.5
H60B C60 H60C 109.5
C62 C61 C70 118.1(3)
C62 C61 C42 135.4(3)
C70 C61 C42 106.3(3)
C61 C62 C63 119.0(3)
C61 C62 H62 120.5
C63 C62 H62 120.5
C64 C63 C62 122.3(3)
C64 C63 H63 118.8
C62 C63 H63 118.8
C63 C64 C65 120.6(3)
C63 C64 H64 119.7
C65 C64 H64 119.7
C70 C65 C66 116.0(3)
C70 C65 C64 115.9(3)
C66 C65 C64 128.1(3)
C67 C66 C65 120.4(3)
C67 C66 H66 119.8
C65 C66 H66 119.8
C66 C67 C68 122.6(3)
C66 C67 H67 118.7
C68 C67 H67 118.7
C69 C68 C67 118.4(3)
C69 C68 H68 120.8
C67 C68 H68 120.8
C68 C69 C70 118.3(3)
C68 C69 C43 135.7(3)
C70 C69 C43 105.9(3)
C65 C70 C61 124.0(3)
C65 C70 C69 124.2(3)
C61 C70 C69 111.7(3)
Cl3 C71 Cl2 109.7(2)
Cl3 C71 Cl1 111.0(2)
Cl2 C71 Cl1 111.66(19)
Cl3 C71 H71 108.1
Cl2 C71 H71 108.1
Cl1 C71 H71 108.1
Cl4 C72 Cl5 110.1(2)
Cl4 C72 Cl6 110.43(19)
Cl5 C72 Cl6 112.23(18)
Cl4 C72 H72 108.0
Cl5 C72 H72 108.0
Cl6 C72 H72 108.0

loop_
_geom_bond_atom_site_label_1
_geom_bond_atom_site_label_2
_geom_bond_distance
O1 C1 1.214(4)
O2 C8 1.213(3)
O3 C12 1.376(4)
O3 C15 1.426(4)
O4 C19 1.373(4)
O4 C22 1.435(4)
O5 C39 1.207(4)
O6 C46 1.215(3)
O7 C50 1.376(4)
O7 C53 1.423(5)
O8 C57 1.375(4)
O8 C60 1.436(4)
N1 C8 1.389(4)
N1 C1 1.399(4)
N1 C33 1.467(3)
N2 C46 1.390(4)
N2 C39 1.404(4)
N2 C38 1.464(4)
C1 C2 1.490(4)
C2 C7 1.393(4)
C2 C3 1.403(4)
C3 C4 1.411(4)
C3 C9 1.477(4)
C4 C5 1.425(4)
C4 C23 1.484(4)
C5 C6 1.406(4)
C5 C31 1.472(4)
C6 C7 1.395(4)
C6 C16 1.491(4)
C7 C8 1.495(4)
C9 C14 1.398(4)
C9 C10 1.400(4)
C10 C11 1.382(4)
C10 H10 0.9500
C11 C12 1.392(4)
C11 H11 0.9500
C12 C13 1.390(4)
C13 C14 1.380(4)
C13 H13 0.9500
C14 H14 0.9500
C15 H15A 0.9800
C15 H15B 0.9800
C15 H15C 0.9800
C16 C21 1.378(4)
C16 C17 1.392(4)
C17 C18 1.383(4)
C17 H17 0.9500
C18 C19 1.392(4)
C18 H18 0.9500
C19 C20 1.368(5)
C20 C21 1.388(4)
C20 H20 0.9500
C21 H21 0.9500
C22 H22A 0.9800
C22 H22B 0.9800
C22 H22C 0.9800
C23 C24 1.374(4)
C23 C32 1.415(4)
C24 C25 1.419(4)
C24 H24 0.9500
C25 C26 1.375(4)
C25 H25 0.9500
C26 C27 1.424(4)
C26 H26 0.9500
C27 C32 1.396(4)
C27 C28 1.413(4)
C28 C29 1.376(4)
C28 H28 0.9500
C29 C30 1.425(4)
C29 H29 0.9500
C30 C31 1.376(4)
C30 H30 0.9500
C31 C32 1.413(4)
C33 C34 1.534(4)
C33 H33A 0.9900
C33 H33B 0.9900
C34 C35 1.523(4)
C34 H34A 0.9900
C34 H34B 0.9900
C35 C36 1.534(4)
C35 H35A 0.9900
C35 H35B 0.9900
C36 C37 1.526(4)
C36 H36A 0.9900
C36 H36B 0.9900
C37 C38 1.529(4)
C37 H37A 0.9900
C37 H37B 0.9900
C38 H38A 0.9900
C38 H38B 0.9900
C39 C40 1.501(4)
C40 C45 1.393(4)
C40 C41 1.405(4)
C41 C42 1.410(4)
C41 C47 1.478(4)
C42 C43 1.427(4)
C42 C61 1.481(4)
C43 C44 1.417(4)
C43 C69 1.476(4)
C44 C45 1.391(4)
C44 C54 1.482(4)
C45 C46 1.502(4)
C47 C48 1.392(4)
C47 C52 1.404(4)
C48 C49 1.380(4)
C48 H48 0.9500
C49 C50 1.387(5)
C49 H49 0.9500
C50 C51 1.384(5)
C51 C52 1.374(4)
C51 H51 0.9500
C52 H52 0.9500
C53 H53A 0.9800
C53 H53B 0.9800
C53 H53C 0.9800
C54 C55 1.385(4)
C54 C59 1.393(4)
C55 C56 1.387(4)
C55 H55 0.9500
C56 C57 1.379(4)
C56 H56 0.9500
C57 C58 1.393(4)
C58 C59 1.378(4)
C58 H58 0.9500
C59 H59 0.9500
C60 H60A 0.9800
C60 H60B 0.9800
C60 H60C 0.9800
C61 C62 1.378(4)
C61 C70 1.414(4)
C62 C63 1.421(4)
C62 H62 0.9500
C63 C64 1.365(5)
C63 H63 0.9500
C64 C65 1.424(4)
C64 H64 0.9500
C65 C70 1.404(4)
C65 C66 1.420(4)
C66 C67 1.375(4)
C66 H66 0.9500
C67 C68 1.427(4)
C67 H67 0.9500
C68 C69 1.381(4)
C68 H68 0.9500
C69 C70 1.416(4)
Cl1 C71 1.761(3)
Cl2 C71 1.752(4)
Cl3 C71 1.740(4)
C71 H71 1.0000
Cl4 C72 1.745(4)
Cl5 C72 1.747(4)
Cl6 C72 1.764(3)
C72 H72 1.0000

loop_
_geom_torsion_atom_site_label_1
_geom_torsion_atom_site_label_2
_geom_torsion_atom_site_label_3
_geom_torsion_atom_site_label_4
_geom_torsion
C8 N1 C1 O1 -177.2(3)
C33 N1 C1 O1 -7.8(4)
C8 N1 C1 C2 1.5(3)
C33 N1 C1 C2 170.9(2)
O1 C1 C2 C7 178.0(3)
N1 C1 C2 C7 -0.6(3)
O1 C1 C2 C3 -2.0(5)
N1 C1 C2 C3 179.4(3)
C7 C2 C3 C4 -4.0(4)
C1 C2 C3 C4 176.1(3)
C7 C2 C3 C9 171.0(3)
C1 C2 C3 C9 -8.9(5)
C2 C3 C4 C5 6.8(4)
C9 C3 C4 C5 -168.4(3)
C2 C3 C4 C23 -171.2(3)
C9 C3 C4 C23 13.6(5)
C3 C4 C5 C6 -5.7(4)
C23 C4 C5 C6 172.7(3)
C3 C4 C5 C31 177.2(3)
C23 C4 C5 C31 -4.4(3)
C4 C5 C6 C7 1.1(4)
C31 C5 C6 C7 177.5(3)
C4 C5 C6 C16 -178.6(3)
C31 C5 C6 C16 -2.2(5)
C3 C2 C7 C6 -0.2(4)
C1 C2 C7 C6 179.8(3)
C3 C2 C7 C8 179.5(3)
C1 C2 C7 C8 -0.5(3)
C5 C6 C7 C2 1.7(4)
C16 C6 C7 C2 -178.5(3)
C5 C6 C7 C8 -178.0(3)
C16 C6 C7 C8 1.7(5)
C1 N1 C8 O2 179.1(3)
C33 N1 C8 O2 9.7(4)
C1 N1 C8 C7 -1.8(3)
C33 N1 C8 C7 -171.1(2)
C2 C7 C8 O2 -179.5(3)
C6 C7 C8 O2 0.2(5)
C2 C7 C8 N1 1.3(3)
C6 C7 C8 N1 -178.9(3)
C2 C3 C9 C14 -120.3(3)
C4 C3 C9 C14 54.4(4)
C2 C3 C9 C10 58.8(4)
C4 C3 C9 C10 -126.6(3)
C14 C9 C10 C11 0.7(4)
C3 C9 C10 C11 -178.4(3)
C9 C10 C11 C12 0.9(4)
C15 O3 C12 C13 159.0(3)
C15 O3 C12 C11 -19.5(4)
C10 C11 C12 O3 176.3(3)
C10 C11 C12 C13 -2.2(4)
O3 C12 C13 C14 -176.6(3)
C11 C12 C13 C14 1.9(5)
C12 C13 C14 C9 -0.4(5)
C10 C9 C14 C13 -0.9(4)
C3 C9 C14 C13 178.2(3)
C7 C6 C16 C21 84.9(4)
C5 C6 C16 C21 -95.4(3)
C7 C6 C16 C17 -96.7(4)
C5 C6 C16 C17 83.1(4)
C21 C16 C17 C18 -0.5(4)
C6 C16 C17 C18 -179.0(3)
C16 C17 C18 C19 -0.4(5)
C22 O4 C19 C20 5.9(4)
C22 O4 C19 C18 -172.7(3)
C17 C18 C19 C20 1.3(5)
C17 C18 C19 O4 179.9(3)
O4 C19 C20 C21 -179.8(3)
C18 C19 C20 C21 -1.3(5)
C17 C16 C21 C20 0.5(5)
C6 C16 C21 C20 179.0(3)
C19 C20 C21 C16 0.4(5)
C3 C4 C23 C24 4.9(6)
C5 C4 C23 C24 -173.4(3)
C3 C4 C23 C32 -179.1(3)
C5 C4 C23 C32 2.6(3)
C32 C23 C24 C25 0.3(4)
C4 C23 C24 C25 176.0(3)
C23 C24 C25 C26 0.8(4)
C24 C25 C26 C27 -1.1(5)
C25 C26 C27 C32 0.2(4)
C25 C26 C27 C28 180.0(3)
C32 C27 C28 C29 0.3(4)
C26 C27 C28 C29 -179.5(3)
C27 C28 C29 C30 -2.5(5)
C28 C29 C30 C31 1.4(4)
C29 C30 C31 C32 1.8(4)
C29 C30 C31 C5 -177.8(3)
C6 C5 C31 C30 7.4(6)
C4 C5 C31 C30 -175.9(3)
C6 C5 C31 C32 -172.3(3)
C4 C5 C31 C32 4.4(3)
C28 C27 C32 C31 3.1(4)
C26 C27 C32 C31 -177.1(3)
C28 C27 C32 C23 -178.8(3)
C26 C27 C32 C23 1.0(4)
C30 C31 C32 C27 -4.3(4)
C5 C31 C32 C27 175.5(3)
C30 C31 C32 C23 177.5(3)
C5 C31 C32 C23 -2.8(3)
C24 C23 C32 C27 -1.2(4)
C4 C23 C32 C27 -178.1(3)
C24 C23 C32 C31 177.0(3)
C4 C23 C32 C31 0.2(3)
C8 N1 C33 C34 -93.0(3)
C1 N1 C33 C34 98.9(3)
N1 C33 C34 C35 -65.1(3)
C33 C34 C35 C36 -177.9(3)
C34 C35 C36 C37 179.9(2)
C35 C36 C37 C38 177.8(3)
C46 N2 C38 C37 88.6(3)
C39 N2 C38 C37 -101.7(3)
C36 C37 C38 N2 66.0(4)
C46 N2 C39 O5 177.8(3)
C38 N2 C39 O5 7.1(4)
C46 N2 C39 C40 -2.0(3)
C38 N2 C39 C40 -172.8(2)
O5 C39 C40 C45 -178.3(3)
N2 C39 C40 C45 1.5(3)
O5 C39 C40 C41 3.2(5)
N2 C39 C40 C41 -176.9(3)
C45 C40 C41 C42 2.6(4)
C39 C40 C41 C42 -179.1(3)
C45 C40 C41 C47 -173.2(3)
C39 C40 C41 C47 5.1(5)
C40 C41 C42 C43 -5.7(4)
C47 C41 C42 C43 170.2(3)
C40 C41 C42 C61 170.3(3)
C47 C41 C42 C61 -13.8(5)
C41 C42 C43 C44 5.6(4)
C61 C42 C43 C44 -171.2(3)
C41 C42 C43 C69 -179.2(3)
C61 C42 C43 C69 4.0(3)
C42 C43 C44 C45 -1.9(4)
C69 C43 C44 C45 -175.9(3)
C42 C43 C44 C54 175.5(3)
C69 C43 C44 C54 1.5(5)
C43 C44 C45 C40 -1.1(4)
C54 C44 C45 C40 -178.5(3)
C43 C44 C45 C46 -177.9(3)
C54 C44 C45 C46 4.6(5)
C41 C40 C45 C44 0.7(4)
C39 C40 C45 C44 -177.9(3)
C41 C40 C45 C46 178.1(3)
C39 C40 C45 C46 -0.5(3)
C39 N2 C46 O6 -179.5(3)
C38 N2 C46 O6 -8.7(4)
C39 N2 C46 C45 1.8(3)
C38 N2 C46 C45 172.5(2)
C44 C45 C46 O6 -2.1(5)
C40 C45 C46 O6 -179.4(3)
C44 C45 C46 N2 176.5(3)
C40 C45 C46 N2 -0.7(3)
C40 C41 C47 C48 -54.0(4)
C42 C41 C47 C48 130.5(3)
C40 C41 C47 C52 124.2(3)
C42 C41 C47 C52 -51.3(4)
C52 C47 C48 C49 -1.1(4)
C41 C47 C48 C49 177.2(3)
C47 C48 C49 C50 -0.3(5)
C53 O7 C50 C51 -164.1(4)
C53 O7 C50 C49 14.1(5)
C48 C49 C50 O7 -176.2(3)
C48 C49 C50 C51 1.8(5)
O7 C50 C51 C52 176.4(3)
C49 C50 C51 C52 -1.8(5)
C50 C51 C52 C47 0.3(5)
C48 C47 C52 C51 1.1(4)
C41 C47 C52 C51 -177.2(3)
C45 C44 C54 C55 -112.2(3)
C43 C44 C54 C55 70.5(4)
C45 C44 C54 C59 68.8(4)
C43 C44 C54 C59 -108.4(3)
C59 C54 C55 C56 -1.0(5)
C44 C54 C55 C56 -180.0(3)
C54 C55 C56 C57 1.5(5)
C60 O8 C57 C56 -8.0(5)
C60 O8 C57 C58 171.7(3)
C55 C56 C57 O8 179.0(3)
C55 C56 C57 C58 -0.7(5)
O8 C57 C58 C59 179.7(3)
C56 C57 C58 C59 -0.6(5)
C57 C58 C59 C54 1.0(5)
C55 C54 C59 C58 -0.2(4)
C44 C54 C59 C58 178.7(3)
C41 C42 C61 C62 -5.6(5)
C43 C42 C61 C62 170.9(3)
C41 C42 C61 C70 -179.8(3)
C43 C42 C61 C70 -3.3(3)
C70 C61 C62 C63 -1.7(4)
C42 C61 C62 C63 -175.4(3)
C61 C62 C63 C64 0.6(5)
C62 C63 C64 C65 0.4(5)
C63 C64 C65 C70 -0.2(4)
C63 C64 C65 C66 178.3(3)
C70 C65 C66 C67 1.4(4)
C64 C65 C66 C67 -177.2(3)
C65 C66 C67 C68 1.8(5)
C66 C67 C68 C69 -2.3(5)
C67 C68 C69 C70 -0.4(4)
C67 C68 C69 C43 177.9(3)
C44 C43 C69 C68 -7.0(6)
C42 C43 C69 C68 178.4(3)
C44 C43 C69 C70 171.5(3)
C42 C43 C69 C70 -3.1(3)
C66 C65 C70 C61 -179.7(3)
C64 C65 C70 C61 -1.0(4)
C66 C65 C70 C69 -4.2(4)
C64 C65 C70 C69 174.5(3)
C62 C61 C70 C65 1.9(4)
C42 C61 C70 C65 177.4(3)
C62 C61 C70 C69 -174.0(3)
C42 C61 C70 C69 1.4(3)
C68 C69 C70 C65 3.8(4)
C43 C69 C70 C65 -175.0(3)
C68 C69 C70 C61 179.8(3)
C43 C69 C70 C61 1.0(3)
